data_4310620
loop_
_publ_author_name
'Athanassios K. Boudalis'
'Juan-Modesto Clemente-Juan'
'Fran\,coise Dahan'
'Jean-Pierre Tuchagues'

_publ_contact_author
;
       Pr Jean-Pierre Tuchagues
       Laboratoire de Chimie de Coordination du CNRS
       205 Route de Narbonne
       31077 Toulouse Cedex 4
       France
;
_publ_contact_author_email tuchague@lcctoul.lcc-toulouse.fr
_publ_contact_author_fax '(33) 0561553003'
_publ_contact_author_phone '(33) 0561333154'
_publ_section_title
;
 New Poly-Iron(II) Complexes of N4O Dinucleating Schiff Bases and
 Pseudohalides: Syntheses, Structures, and Magnetic and M\"ossbauer
 Properties
;
_journal_name_full 'Inorganic Chemistry'
_journal_page_first 1574
_journal_page_last 1586
_journal_paper_doi 10.1021/ic0351904
_journal_volume 43
_journal_year 2004
_chemical_formula_sum 'C22 H23 Fe2 N7 O4'
_chemical_formula_weight 561.17
_chemical_name_systematic
; 
 ? 
;
_space_group_IT_number 2
_symmetry_cell_setting triclinic
_symmetry_space_group_name_Hall '-P 1'
_symmetry_space_group_name_H-M 'P -1'
_atom_sites_solution_hydrogens geom
_atom_sites_solution_primary direct
_atom_sites_solution_secondary difmap
_audit_creation_method SHELXL-97
_cell_angle_alpha 97.486(14)
_cell_angle_beta 100.026(14)
_cell_angle_gamma 113.510(13)
_cell_formula_units_Z 2
_cell_length_a 8.4152(10)
_cell_length_b 9.1350(10)
_cell_length_c 17.666(2)
_cell_measurement_temperature 180(2)
_cell_volume 1195.9(3)
_computing_cell_refinement 'STOE-IPDS software (Stoe, 2.87, 1997)'
_computing_data_collection 'STOE-IPDS software (Stoe, 2.87, 1997)'
_computing_data_reduction 'XRED (Stoe, 1.08, 1996)'
_computing_molecular_graphics 'ZORTEP (Zsolnai, 1996)'
_computing_structure_refinement 'SHELXL-97 (Sheldrick, 1997)'
_computing_structure_solution 'SHELXS-97 (Sheldrick, 1990)'
_diffrn_ambient_temperature 180(2)
_diffrn_measured_fraction_theta_full 0.925
_diffrn_measured_fraction_theta_max 0.925
_diffrn_measurement_device_type STOE-IPDS
_diffrn_measurement_method 'Imaging Plate Detector System'
_diffrn_radiation_monochromator graphite
_diffrn_radiation_source 'fine-focus sealed tube'
_diffrn_radiation_type MoK\a
_diffrn_radiation_wavelength 0.71073
_diffrn_reflns_av_R_equivalents 0.0401
_diffrn_reflns_av_sigmaI/netI 0.0422
_diffrn_reflns_limit_h_max 10
_diffrn_reflns_limit_h_min -10
_diffrn_reflns_limit_k_max 11
_diffrn_reflns_limit_k_min -11
_diffrn_reflns_limit_l_max 21
_diffrn_reflns_limit_l_min -21
_diffrn_reflns_number 11599
_diffrn_reflns_theta_full 25.94
_diffrn_reflns_theta_max 25.94
_diffrn_reflns_theta_min 2.52
_exptl_absorpt_coefficient_mu 1.257
_exptl_absorpt_correction_T_max 0.6256
_exptl_absorpt_correction_T_min 0.3723
_exptl_absorpt_correction_type numerical
_exptl_absorpt_process_details 'X-SHAPE (Stoe & Cie, 1996)'
_exptl_crystal_colour Blue-Black
_exptl_crystal_density_diffrn 1.558
_exptl_crystal_density_method 'not measured'
_exptl_crystal_description Plate
_exptl_crystal_F_000 576
_exptl_crystal_size_max 0.40
_exptl_crystal_size_mid 0.25
_exptl_crystal_size_min 0.10
_refine_diff_density_max 0.458
_refine_diff_density_min -0.350
_refine_diff_density_rms 0.051
_refine_ls_extinction_method none
_refine_ls_goodness_of_fit_ref 0.877
_refine_ls_hydrogen_treatment mixed
_refine_ls_matrix_type full
_refine_ls_number_parameters 316
_refine_ls_number_reflns 4318
_refine_ls_number_restraints 0
_refine_ls_restrained_S_all 0.877
_refine_ls_R_factor_all 0.0432
_refine_ls_R_factor_gt 0.0324
_refine_ls_shift/su_max 0.001
_refine_ls_shift/su_mean 0.000
_refine_ls_structure_factor_coef Fsqd
_refine_ls_weighting_details 'w=1/[\s^2^(Fo^2^)+(0.0439P)^2^+0.0000P] where P=(Fo^2^+2Fc^2^)/3'
_refine_ls_weighting_scheme calc
_refine_ls_wR_factor_gt 0.0728
_refine_ls_wR_factor_ref 0.0753
_reflns_number_gt 3202
_reflns_number_total 4318
_reflns_threshold_expression >2sigma(I)
_cod_data_source_file ic0351904si20040114_092725_2.cif
_cod_data_source_block (3)
_cod_depositor_comments
;
The following automatic conversions were performed:
'_symmetry_cell_setting' value 'Triclinic' changed to 'triclinic'
according to '/home/saulius/struct/CIF-dictionaries/cif_core.dic'
dictionary named 'cif_core.dic' version 2.4.1 from
2010-06-29.

'_exptl_absorpt_correction_type' value 'Numerical' changed to
'numerical' according to
'/home/saulius/struct/CIF-dictionaries/cif_core.dic' dictionary named
'cif_core.dic' version 2.4.1 from 2010-06-29.

Automatic conversion script
Id: cif_fix_enum 1527 2010-12-29 10:47:43Z saulius 

The following automatic conversions were performed:

'_refine_ls_weighting_scheme' value 'calc
w=1/[\s^2^(Fo^2^)+(0.0439P)^2^+0.0000P] where P=(Fo^2^+2Fc^2^)/3' was
changed to 'calc'. New tag '_refine_ls_weighting_details' was
created. The value of the new tag was set to
'w=1/[\s^2^(Fo^2^)+(0.0439P)^2^+0.0000P] where P=(Fo^2^+2Fc^2^)/3'.

Automatic conversion script
Id: cif_fix_values 3143 2015-03-26 13:38:13Z robertas 
;
_cod_original_cell_volume 1195.9(2)
_cod_database_code 4310620

loop_
_symmetry_equiv_pos_as_xyz
'x, y, z'
'-x, -y, -z'

loop_
_atom_site_label
_atom_site_type_symbol
_atom_site_fract_x
_atom_site_fract_y
_atom_site_fract_z
_atom_site_U_iso_or_equiv
_atom_site_adp_type
_atom_site_occupancy
_atom_site_calc_flag
_atom_site_refinement_flags
_atom_site_disorder_assembly
_atom_site_disorder_group
Fe1 Fe 0.37070(4) 0.56054(4) 0.18841(2) 0.03632(11) Uani 1 d . . .
Fe2 Fe 0.57211(4) 0.43501(3) 0.31468(2) 0.03508(10) Uani 1 d . . .
O1 O 0.4246(2) 0.37283(18) 0.20106(11) 0.0449(4) Uani 1 d . . .
O2 O 0.7035(4) 0.9414(2) 0.35742(15) 0.0951(9) Uani 1 d . . .
O3 O 0.6870(4) 0.9187(3) 0.07205(18) 0.0992(9) Uani 1 d . . .
O4 O 0.2634(5) 0.1354(3) 0.4486(2) 0.1219(12) Uani 1 d . . .
N1 N 0.1724(2) 0.6421(2) 0.21170(12) 0.0389(5) Uani 1 d . . .
N2 N 0.1325(3) 0.4033(2) 0.10056(14) 0.0496(6) Uani 1 d . . .
N3 N 0.6970(3) 0.2854(2) 0.27616(14) 0.0472(5) Uani 1 d . . .
N4 N 0.8448(2) 0.5594(2) 0.38271(12) 0.0397(5) Uani 1 d . . .
N5 N 0.5430(2) 0.6578(2) 0.30673(12) 0.0391(5) Uani 1 d . . .
N6 N 0.5037(3) 0.7104(2) 0.12513(14) 0.0466(5) Uani 1 d . . .
N7 N 0.4267(3) 0.3309(3) 0.38579(16) 0.0590(6) Uani 1 d . . .
C1 C 0.1995(3) 0.7656(3) 0.26770(17) 0.0473(6) Uani 1 d . . .
H1 H 0.3117 0.8177 0.3054 0.052 Uiso 1 calc R . .
C2 C 0.0715(4) 0.8237(3) 0.27431(19) 0.0531(7) Uani 1 d . . .
H2 H 0.0960 0.9134 0.3155 0.058 Uiso 1 calc R . .
C3 C -0.0882(4) 0.7495(4) 0.2208(2) 0.0600(8) Uani 1 d . . .
H3 H -0.1773 0.7876 0.2237 0.066 Uiso 1 calc R . .
C4 C -0.1215(3) 0.6177(4) 0.1618(2) 0.0578(8) Uani 1 d . . .
H4 H -0.2343 0.5635 0.1245 0.064 Uiso 1 calc R . .
C5 C 0.0119(3) 0.5649(3) 0.15748(16) 0.0401(6) Uani 1 d . . .
C6 C -0.0075(3) 0.4260(3) 0.09849(16) 0.0441(6) Uani 1 d . . .
C7 C 0.1386(4) 0.2695(4) 0.0474(2) 0.0676(9) Uani 1 d . . .
H7A H 0.2263 0.3153 0.0161 0.074 Uiso 1 calc R . .
H7B H 0.0197 0.2038 0.0104 0.074 Uiso 1 calc R . .
C8 C 0.1904(4) 0.1630(4) 0.0928(2) 0.0720(10) Uani 1 d . . .
H8A H 0.1060 0.1270 0.1266 0.079 Uiso 1 calc R . .
H8B H 0.1697 0.0640 0.0546 0.079 Uiso 1 calc R . .
C9 C 0.3731(4) 0.2261(3) 0.14364(18) 0.0532(7) Uani 1 d . . .
H9 H 0.4551 0.2567 0.1078 0.059 Uiso 1 calc R . .
C10 C 0.4123(4) 0.1035(3) 0.1819(2) 0.0660(9) Uani 1 d . . .
H10A H 0.3504 0.0868 0.2250 0.073 Uiso 1 calc R . .
H10B H 0.3562 -0.0017 0.1424 0.073 Uiso 1 calc R . .
C11 C 0.5983(4) 0.1357(3) 0.2148(2) 0.0658(9) Uani 1 d . . .
H11A H 0.5996 0.0419 0.2369 0.072 Uiso 1 calc R . .
H11B H 0.6603 0.1434 0.1716 0.072 Uiso 1 calc R . .
C12 C 0.8622(3) 0.3320(3) 0.30614(16) 0.0440(6) Uani 1 d . . .
C13 C 0.9509(3) 0.4830(3) 0.36773(16) 0.0428(6) Uani 1 d . . .
C14 C 1.1287(4) 0.5477(4) 0.4106(2) 0.0595(8) Uani 1 d . . .
H14 H 1.2021 0.4947 0.4005 0.065 Uiso 1 calc R . .
C15 C 1.1962(4) 0.6897(4) 0.4679(2) 0.0691(10) Uani 1 d . . .
H15 H 1.3170 0.7352 0.4977 0.076 Uiso 1 calc R . .
C16 C 1.0902(4) 0.7643(3) 0.48186(19) 0.0662(9) Uani 1 d . . .
H16 H 1.1362 0.8627 0.5210 0.073 Uiso 1 calc R . .
C17 C 0.9135(4) 0.6952(3) 0.43819(17) 0.0526(7) Uani 1 d . . .
H17 H 0.8395 0.7473 0.4485 0.058 Uiso 1 calc R . .
C18 C -0.1843(3) 0.3224(3) 0.03917(19) 0.0604(8) Uani 1 d . . .
H18A H -0.1736 0.2354 0.0047 0.066 Uiso 1 calc R . .
H18B H -0.2171 0.3910 0.0074 0.066 Uiso 1 calc R . .
H18C H -0.2770 0.2734 0.0669 0.066 Uiso 1 calc R . .
C19 C 0.9689(4) 0.2427(4) 0.2815(2) 0.0654(9) Uani 1 d . . .
H19A H 0.8901 0.1442 0.2406 0.072 Uiso 1 calc R . .
H19B H 1.0209 0.2116 0.3272 0.072 Uiso 1 calc R . .
H19C H 1.0649 0.3146 0.2608 0.072 Uiso 1 calc R . .
C20 C 0.6229(4) 0.7984(3) 0.33330(16) 0.0475(6) Uani 1 d . . .
C21 C 0.5935(4) 0.8127(3) 0.09925(17) 0.0489(6) Uani 1 d . . .
C22 C 0.3504(4) 0.2352(3) 0.41754(19) 0.0576(7) Uani 1 d . . .

loop_
_atom_site_aniso_label
_atom_site_aniso_U_11
_atom_site_aniso_U_22
_atom_site_aniso_U_33
_atom_site_aniso_U_23
_atom_site_aniso_U_13
_atom_site_aniso_U_12
Fe1 0.02637(16) 0.03424(17) 0.0445(2) 0.00296(14) 0.00005(14) 0.01461(13)
Fe2 0.02975(17) 0.03459(17) 0.0447(2) 0.01130(14) 0.00924(15) 0.01688(13)
O1 0.0450(9) 0.0306(8) 0.0498(12) -0.0024(7) -0.0061(8) 0.0176(7)
O2 0.132(2) 0.0409(11) 0.0681(18) 0.0002(11) -0.0283(15) 0.0188(12)
O3 0.135(2) 0.0675(14) 0.120(2) 0.0416(15) 0.087(2) 0.0403(15)
O4 0.176(3) 0.0879(18) 0.129(3) 0.0596(19) 0.098(3) 0.0489(19)
N1 0.0307(10) 0.0429(10) 0.0460(13) 0.0175(9) 0.0097(9) 0.0163(8)
N2 0.0360(11) 0.0486(12) 0.0532(15) 0.0037(10) -0.0047(10) 0.0161(9)
N3 0.0477(12) 0.0435(11) 0.0604(16) 0.0160(10) 0.0129(11) 0.0286(9)
N4 0.0377(10) 0.0394(10) 0.0429(13) 0.0158(9) 0.0059(9) 0.0172(8)
N5 0.0380(10) 0.0349(10) 0.0402(13) 0.0010(9) 0.0002(9) 0.0177(8)
N6 0.0381(11) 0.0483(11) 0.0486(14) 0.0135(10) 0.0014(10) 0.0169(9)
N7 0.0504(13) 0.0641(14) 0.0689(18) 0.0277(13) 0.0218(13) 0.0244(11)
C1 0.0381(13) 0.0438(13) 0.0639(19) 0.0139(12) 0.0157(13) 0.0198(10)
C2 0.0550(16) 0.0547(15) 0.072(2) 0.0298(14) 0.0322(16) 0.0345(13)
C3 0.0525(17) 0.0794(19) 0.078(2) 0.0401(18) 0.0310(17) 0.0449(15)
C4 0.0325(13) 0.084(2) 0.073(2) 0.0452(17) 0.0192(14) 0.0307(13)
C5 0.0262(11) 0.0468(13) 0.0514(16) 0.0279(11) 0.0111(11) 0.0143(9)
C6 0.0270(11) 0.0536(14) 0.0494(17) 0.0291(12) 0.0038(11) 0.0122(10)
C7 0.0598(18) 0.0614(17) 0.059(2) -0.0123(15) -0.0156(15) 0.0242(14)
C8 0.076(2) 0.0599(17) 0.065(2) -0.0207(16) -0.0019(17) 0.0325(16)
C9 0.0524(15) 0.0368(12) 0.060(2) -0.0030(12) 0.0001(14) 0.0188(11)
C10 0.081(2) 0.0387(13) 0.070(2) -0.0034(14) 0.0055(18) 0.0278(13)
C11 0.087(2) 0.0501(15) 0.066(2) 0.0051(14) 0.0020(17) 0.0446(15)
C12 0.0494(14) 0.0511(13) 0.0515(17) 0.0305(12) 0.0214(13) 0.0322(11)
C13 0.0329(12) 0.0512(13) 0.0538(17) 0.0307(12) 0.0132(12) 0.0210(10)
C14 0.0404(14) 0.0667(17) 0.078(2) 0.0337(17) 0.0095(14) 0.0267(13)
C15 0.0410(15) 0.0706(19) 0.078(3) 0.0262(18) -0.0130(15) 0.0143(14)
C16 0.0659(19) 0.0514(16) 0.053(2) 0.0098(14) -0.0112(16) 0.0079(14)
C17 0.0586(16) 0.0513(15) 0.0438(18) 0.0143(13) -0.0014(13) 0.0242(12)
C18 0.0349(13) 0.0670(17) 0.062(2) 0.0203(15) -0.0050(13) 0.0100(12)
C19 0.0657(18) 0.0710(18) 0.086(3) 0.0296(17) 0.0304(18) 0.0479(16)
C20 0.0573(15) 0.0423(14) 0.0385(16) 0.0058(11) -0.0039(12) 0.0244(12)
C21 0.0566(16) 0.0465(14) 0.0467(17) 0.0066(12) 0.0155(14) 0.0253(13)
C22 0.0623(17) 0.0544(16) 0.066(2) 0.0180(15) 0.0268(17) 0.0295(14)

loop_
_atom_type_symbol
_atom_type_description
_atom_type_scat_dispersion_real
_atom_type_scat_dispersion_imag
_atom_type_scat_source
C C 0.0033 0.0016 'International Tables Vol C Tables 4.2.6.8 and 6.1.1.4'
H H 0.0000 0.0000 'International Tables Vol C Tables 4.2.6.8 and 6.1.1.4'
N N 0.0061 0.0033 'International Tables Vol C Tables 4.2.6.8 and 6.1.1.4'
O O 0.0106 0.0060 'International Tables Vol C Tables 4.2.6.8 and 6.1.1.4'
Fe Fe 0.3463 0.8444 'International Tables Vol C Tables 4.2.6.8 and 6.1.1.4'

loop_
_geom_angle_atom_site_label_1
_geom_angle_atom_site_label_2
_geom_angle_atom_site_label_3
_geom_angle
_geom_angle_site_symmetry_1
_geom_angle_site_symmetry_3
_geom_angle_publ_flag
O1 Fe1 N6 117.50(8) . . ?
O1 Fe1 N2 90.10(7) . . ?
N6 Fe1 N2 100.29(9) . . ?
O1 Fe1 N1 137.11(7) . . ?
N6 Fe1 N1 104.77(8) . . ?
N2 Fe1 N1 74.92(8) . . ?
O1 Fe1 N5 81.23(7) . . ?
N6 Fe1 N5 104.11(8) . . ?
N2 Fe1 N5 155.44(9) . . ?
N1 Fe1 N5 95.93(8) . . ?
N7 Fe2 O1 112.19(9) . . ?
N7 Fe2 N3 108.54(9) . . ?
O1 Fe2 N3 87.24(8) . . ?
N7 Fe2 N4 106.97(10) . . ?
O1 Fe2 N4 140.44(8) . . ?
N3 Fe2 N4 75.09(8) . . ?
N7 Fe2 N5 106.84(9) . . ?
O1 Fe2 N5 79.71(7) . . ?
N3 Fe2 N5 144.61(8) . . ?
N4 Fe2 N5 94.47(7) . . ?
C9 O1 Fe1 127.95(16) . . ?
C9 O1 Fe2 127.52(16) . . ?
Fe1 O1 Fe2 104.54(7) . . ?
C1 N1 C5 119.3(2) . . ?
C1 N1 Fe1 125.92(16) . . ?
C5 N1 Fe1 114.43(16) . . ?
C6 N2 C7 123.6(2) . . ?
C6 N2 Fe1 119.09(19) . . ?
C7 N2 Fe1 117.23(17) . . ?
C12 N3 C11 119.8(2) . . ?
C12 N3 Fe2 118.56(18) . . ?
C11 N3 Fe2 121.64(17) . . ?
C17 N4 C13 119.1(2) . . ?
C17 N4 Fe2 125.94(18) . . ?
C13 N4 Fe2 114.89(16) . . ?
C20 N5 Fe2 138.63(19) . . ?
C20 N5 Fe1 122.20(19) . . ?
Fe2 N5 Fe1 94.21(7) . . ?
C21 N6 Fe1 169.9(2) . . ?
C22 N7 Fe2 160.9(2) . . ?
N1 C1 C2 123.1(3) . . ?
C3 C2 C1 118.5(3) . . ?
C2 C3 C4 119.7(3) . . ?
C3 C4 C5 119.6(3) . . ?
N1 C5 C4 119.8(3) . . ?
N1 C5 C6 115.4(2) . . ?
C4 C5 C6 124.7(2) . . ?
N2 C6 C5 115.7(2) . . ?
N2 C6 C18 124.0(3) . . ?
C5 C6 C18 120.3(2) . . ?
N2 C7 C8 110.5(3) . . ?
C9 C8 C7 120.1(3) . . ?
O1 C9 C8 113.9(2) . . ?
O1 C9 C10 110.1(2) . . ?
C8 C9 C10 114.9(2) . . ?
C11 C10 C9 119.6(3) . . ?
N3 C11 C10 113.6(2) . . ?
N3 C12 C13 116.3(2) . . ?
N3 C12 C19 124.1(3) . . ?
C13 C12 C19 119.7(2) . . ?
N4 C13 C14 120.4(3) . . ?
N4 C13 C12 115.1(2) . . ?
C14 C13 C12 124.4(2) . . ?
C15 C14 C13 119.0(3) . . ?
C16 C15 C14 120.0(3) . . ?
C15 C16 C17 119.1(3) . . ?
N4 C17 C16 122.3(3) . . ?
N5 C20 O2 177.6(3) . . ?
N6 C21 O3 179.7(3) . . ?
N7 C22 O4 176.8(4) . . ?

loop_
_geom_bond_atom_site_label_1
_geom_bond_atom_site_label_2
_geom_bond_distance
_geom_bond_site_symmetry_2
_geom_bond_publ_flag
Fe1 O1 1.9698(15) . ?
Fe1 N6 1.997(2) . ?
Fe1 N2 2.128(2) . ?
Fe1 N1 2.1590(19) . ?
Fe1 N5 2.166(2) . ?
Fe2 N7 1.974(2) . ?
Fe2 O1 2.0411(18) . ?
Fe2 N3 2.142(2) . ?
Fe2 N4 2.146(2) . ?
Fe2 N5 2.1642(19) . ?
O1 C9 1.429(3) . ?
O2 C20 1.181(3) . ?
O3 C21 1.197(3) . ?
O4 C22 1.185(4) . ?
N1 C1 1.315(3) . ?
N1 C5 1.361(3) . ?
N2 C6 1.271(3) . ?
N2 C7 1.465(4) . ?
N3 C12 1.267(3) . ?
N3 C11 1.460(3) . ?
N4 C17 1.322(3) . ?
N4 C13 1.373(3) . ?
N5 C20 1.169(3) . ?
N6 C21 1.150(3) . ?
N7 C22 1.139(4) . ?
C1 C2 1.392(3) . ?
C2 C3 1.350(4) . ?
C3 C4 1.385(4) . ?
C4 C5 1.397(3) . ?
C5 C6 1.467(4) . ?
C6 C18 1.511(3) . ?
C7 C8 1.483(4) . ?
C8 C9 1.477(4) . ?
C9 C10 1.495(4) . ?
C10 C11 1.464(4) . ?
C12 C13 1.466(4) . ?
C12 C19 1.513(4) . ?
C13 C14 1.394(4) . ?
C14 C15 1.378(4) . ?
C15 C16 1.357(5) . ?
C16 C17 1.389(4) . ?
